data_2020110
loop_
_publ_author_name
'Dennany, Lynn'
'Kennedy, Alan R.'
'Walker, Brandon'

_publ_section_title
;
 The hydrochloride and hydrobromide salt forms of (S)-amphetamine
;
_journal_coeditor_code FM3034
_journal_issue 10
_journal_name_full 'Acta Crystallographica Section C Structural Chemistry'
_journal_paper_doi 10.1107/S2053229615015867
_journal_volume 71
_journal_year 2015
_chemical_formula_iupac 'C9 H14 N +, Cl -'
_chemical_formula_moiety 'C9 H14 N +, Cl -'
_chemical_formula_sum 'C9 H14 Cl N'
_chemical_formula_weight 171.66
_chemical_name_common
;
(<i>S</i>)-Amphetamine hydrochloride
;
_chemical_name_systematic
;
(2<i>S</i>)-1-Phenylpropan-2-aminium chloride
;
_space_group_IT_number 1
_symmetry_cell_setting triclinic
_symmetry_space_group_name_Hall 'P 1'
_symmetry_space_group_name_H-M 'P 1'
_atom_sites_solution_hydrogens geom
_atom_sites_solution_primary direct
_atom_sites_solution_secondary difmap
_audit_creation_method SHELXL-97
_cell_angle_alpha 69.427(4)
_cell_angle_beta 89.995(5)
_cell_angle_gamma 87.286(5)
_cell_formula_units_Z 6
_cell_length_a 5.6396(4)
_cell_length_b 16.3917(11)
_cell_length_c 16.9602(12)
_cell_measurement_reflns_used 24532
_cell_measurement_temperature 100(2)
_cell_measurement_theta_max 27.5
_cell_measurement_theta_min 2.1
_cell_volume 1465.98(18)
_computing_cell_refinement
;
CrystalClear-SM Expert (Rigaku, 2012)
;
_computing_data_collection
;
CrystalClear-SM Expert (Rigaku, 2012)
;
_computing_data_reduction
;
CrystalClear-SM Expert (Rigaku, 2012)
;
_computing_molecular_graphics
;
ORTEP-3 for Windows (Farrugia, 2012) and Mercury (Macrae <i>et al.</i>,
2008)
;
_computing_publication_material
;
SHELXL97 (Sheldrick, 2008)
;
_computing_structure_refinement
;
SHELXL97 (Sheldrick, 2008)
;
_computing_structure_solution
;
SIR92 (Altomare <i>et al.</i>,  1994
;
_diffrn_ambient_temperature 100(2)
_diffrn_detector_area_resol_mean 28.5714
_diffrn_measured_fraction_theta_full 1.000
_diffrn_measured_fraction_theta_max 0.897
_diffrn_measurement_device
;
AFC12 (Right): Kappa 3 circle
;
_diffrn_measurement_device_type
;
Rigaku Saturn724+ (2x2 bin mode)
;
_diffrn_measurement_method 'profile data from \w-scans'
_diffrn_radiation_monochromator graphite
_diffrn_radiation_source 'fine-focus sealed tube'
_diffrn_radiation_type MoK\a
_diffrn_radiation_wavelength 0.71073
_diffrn_reflns_av_R_equivalents 0.0000
_diffrn_reflns_av_sigmaI/netI 0.0422
_diffrn_reflns_limit_h_max 7
_diffrn_reflns_limit_h_min -7
_diffrn_reflns_limit_k_max 22
_diffrn_reflns_limit_k_min -22
_diffrn_reflns_limit_l_max 22
_diffrn_reflns_limit_l_min -23
_diffrn_reflns_number 19328
_diffrn_reflns_theta_full 27.00
_diffrn_reflns_theta_max 29.78
_diffrn_reflns_theta_min 1.49
_diffrn_standards_decay_% 0
_diffrn_standards_interval_count 0
_diffrn_standards_interval_time 0
_diffrn_standards_number 0
_exptl_absorpt_coefficient_mu 0.331
_exptl_absorpt_correction_T_max 1.000
_exptl_absorpt_correction_T_min 0.593
_exptl_absorpt_correction_type multi-scan
_exptl_absorpt_process_details
;
(CrystalClear-SM Expert; Rigaku, 2012)
;
_exptl_crystal_colour Colourless
_exptl_crystal_density_diffrn 1.167
_exptl_crystal_density_method 'not measured'
_exptl_crystal_description Blade
_exptl_crystal_F_000 552
_exptl_crystal_size_max 0.18
_exptl_crystal_size_mid 0.06
_exptl_crystal_size_min 0.01
_refine_diff_density_max 0.598
_refine_diff_density_min -0.313
_refine_ls_abs_structure_details
;
Flack (1983), with 7328 Friedel pairs
;
_refine_ls_abs_structure_Flack 0.01(4)
_refine_ls_extinction_method none
_refine_ls_goodness_of_fit_ref 1.031
_refine_ls_hydrogen_treatment constr
_refine_ls_matrix_type full
_refine_ls_number_parameters 608
_refine_ls_number_reflns 19328
_refine_ls_number_restraints 3
_refine_ls_restrained_S_all 1.031
_refine_ls_R_factor_all 0.0638
_refine_ls_R_factor_gt 0.0547
_refine_ls_shift/su_max 0.001
_refine_ls_shift/su_mean 0.000
_refine_ls_structure_factor_coef Fsqd
_refine_ls_weighting_details 'calc w=1/[\s^2^(Fo^2^)+(0.0700P)^2^+0.9426P] where P=(Fo^2^+2Fc^2^)/3'
_refine_ls_weighting_scheme calc
_refine_ls_wR_factor_gt 0.1252
_refine_ls_wR_factor_ref 0.1293
_reflns_number_gt 17180
_reflns_number_total 19328
_reflns_threshold_expression I>2\s(I)
_cod_data_source_file fm3034sup1.cif
_cod_data_source_block I
_cod_database_code 2020110

loop_
_symmetry_equiv_pos_as_xyz
'x, y, z'

loop_
_atom_site_type_symbol
_atom_site_label
_atom_site_fract_x
_atom_site_fract_y
_atom_site_fract_z
_atom_site_U_iso_or_equiv
_atom_site_adp_type
_atom_site_calc_flag
_atom_site_refinement_flags
_atom_site_occupancy
_atom_site_symmetry_multiplicity
Cl Cl1 -0.06769(12) 1.62848(5) 0.75422(6) 0.02168(17) Uani d . 1 1
Cl Cl2 0.53180(13) 1.80851(5) 0.53529(6) 0.02264(18) Uani d . 1 1
Cl Cl3 0.06999(12) 1.61130(5) 0.42734(5) 0.01902(16) Uani d . 1 1
Cl Cl4 0.41074(12) 1.78429(5) 0.20307(5) 0.01911(16) Uani d . 1 1
Cl Cl5 0.80481(13) 1.59774(5) 0.10755(5) 0.02096(17) Uani d . 1 1
Cl Cl6 0.27312(12) 1.80318(5) -0.14216(5) 0.02188(17) Uani d . 1 1
N N1 0.2889(5) 1.61990(18) 1.00800(18) 0.0206(6) Uani d . 1 1
H H1A 0.4237 1.6091 1.0403 0.031 Uiso calc R 1 1
H H1B 0.1600 1.6125 1.0417 0.031 Uiso calc R 1 1
H H1C 0.2850 1.6757 0.9708 0.031 Uiso calc R 1 1
N N2 0.7768(5) 1.81575(18) 0.76431(19) 0.0231(6) Uani d . 1 1
H H2A 0.9174 1.8162 0.7905 0.035 Uiso calc R 1 1
H H2B 0.7879 1.7752 0.7390 0.035 Uiso calc R 1 1
H H2C 0.6596 1.8023 0.8030 0.035 Uiso calc R 1 1
N N3 0.4294(5) 1.62596(18) 0.67440(17) 0.0176(6) Uani d . 1 1
H H3A 0.5599 1.6148 0.7088 0.026 Uiso calc R 1 1
H H3B 0.2964 1.6246 0.7051 0.026 Uiso calc R 1 1
H H3C 0.4372 1.6796 0.6338 0.026 Uiso calc R 1 1
N N4 0.0460(5) 1.79490(17) 0.45030(18) 0.0189(6) Uani d . 1 1
H H4A 0.1729 1.8016 0.4803 0.028 Uiso calc R 1 1
H H4B 0.0523 1.7398 0.4491 0.028 Uiso calc R 1 1
H H4C -0.0906 1.8043 0.4751 0.028 Uiso calc R 1 1
N N5 0.5642(5) 1.60012(17) 0.34301(17) 0.0172(6) Uani d . 1 1
H H5A 0.4378 1.6004 0.3763 0.026 Uiso calc R 1 1
H H5B 0.5403 1.6431 0.2919 0.026 Uiso calc R 1 1
H H5C 0.6984 1.6095 0.3677 0.026 Uiso calc R 1 1
N N6 -0.0844(5) 1.77880(17) 0.12398(17) 0.0182(6) Uani d . 1 1
H H6A 0.0471 1.7787 0.1551 0.027 Uiso calc R 1 1
H H6B -0.0951 1.7253 0.1196 0.027 Uiso calc R 1 1
H H6C -0.2158 1.7913 0.1496 0.027 Uiso calc R 1 1
C C1 0.5080(7) 1.5677(3) 0.9095(3) 0.0304(9) Uani d . 1 1
H H1D 0.5137 1.6283 0.8710 0.046 Uiso calc R 1 1
H H1E 0.5085 1.5288 0.8770 0.046 Uiso calc R 1 1
H H1F 0.6469 1.5529 0.9476 0.046 Uiso calc R 1 1
C C2 0.2852(6) 1.5573(2) 0.9602(2) 0.0203(7) Uani d . 1 1
H H2 0.1446 1.5733 0.9209 0.024 Uiso calc R 1 1
C C3 0.2596(6) 1.4649(2) 1.0243(2) 0.0228(7) Uani d . 1 1
H H3D 0.3895 1.4511 1.0670 0.027 Uiso calc R 1 1
H H3E 0.1072 1.4628 1.0538 0.027 Uiso calc R 1 1
C C4 0.2671(6) 1.3968(2) 0.9828(2) 0.0203(7) Uani d . 1 1
C C5 0.0827(6) 1.3923(2) 0.9303(2) 0.0218(7) Uani d . 1 1
H H5 -0.0537 1.4309 0.9220 0.026 Uiso calc R 1 1
C C6 0.0963(6) 1.3318(2) 0.8898(2) 0.0233(8) Uani d . 1 1
H H6 -0.0311 1.3290 0.8543 0.028 Uiso calc R 1 1
C C7 0.2959(6) 1.2751(2) 0.9009(3) 0.0226(8) Uani d . 1 1
H H7 0.3054 1.2338 0.8732 0.027 Uiso calc R 1 1
C C8 0.4794(7) 1.2797(2) 0.9526(2) 0.0244(8) Uani d . 1 1
H H8 0.6153 1.2410 0.9608 0.029 Uiso calc R 1 1
C C9 0.4681(6) 1.3400(2) 0.9928(2) 0.0215(8) Uani d . 1 1
H H9 0.5974 1.3430 1.0274 0.026 Uiso calc R 1 1
C C11 0.6831(8) 1.9714(3) 0.7410(3) 0.0401(10) Uani d . 1 1
H H11A 0.8307 1.9747 0.7700 0.060 Uiso calc R 1 1
H H11B 0.5562 1.9535 0.7821 0.060 Uiso calc R 1 1
H H11C 0.6392 2.0288 0.6990 0.060 Uiso calc R 1 1
C C12 0.7190(7) 1.9059(3) 0.6978(2) 0.0289(8) Uani d . 1 1
H H12 0.5661 1.9034 0.6691 0.035 Uiso calc R 1 1
C C13 0.9113(7) 1.9288(3) 0.6319(2) 0.0299(8) Uani d . 1 1
H H13A 0.9293 1.8826 0.6070 0.036 Uiso calc R 1 1
H H13B 1.0646 1.9319 0.6589 0.036 Uiso calc R 1 1
C C14 0.8476(7) 2.0172(2) 0.5618(2) 0.0292(8) Uani d . 1 1
C C15 0.9846(8) 2.0886(3) 0.5489(3) 0.0479(12) Uani d . 1 1
H H15 1.1239 2.0830 0.5822 0.057 Uiso calc R 1 1
C C16 0.9201(9) 2.1672(3) 0.4881(3) 0.0502(13) Uani d . 1 1
H H16 1.0156 2.2156 0.4798 0.060 Uiso calc R 1 1
C C17 0.7193(7) 2.1771(3) 0.4391(2) 0.0342(9) Uani d . 1 1
H H17 0.6785 2.2315 0.3962 0.041 Uiso calc R 1 1
C C18 0.5783(7) 2.1078(2) 0.4525(3) 0.0368(9) Uani d . 1 1
H H18 0.4352 2.1150 0.4207 0.044 Uiso calc R 1 1
C C19 0.6437(7) 2.0277(2) 0.5121(3) 0.0356(9) Uani d . 1 1
H H19 0.5489 1.9793 0.5194 0.043 Uiso calc R 1 1
C C21 0.6330(6) 1.5667(2) 0.5781(2) 0.0235(8) Uani d . 1 1
H H21A 0.6239 1.6241 0.5331 0.035 Uiso calc R 1 1
H H21B 0.6340 1.5210 0.5532 0.035 Uiso calc R 1 1
H H21C 0.7789 1.5604 0.6115 0.035 Uiso calc R 1 1
C C22 0.4206(6) 1.5584(2) 0.6341(2) 0.0157(6) Uani d . 1 1
H H22 0.2732 1.5702 0.5983 0.019 Uiso calc R 1 1
C C23 0.4086(6) 1.4677(2) 0.7034(2) 0.0227(7) Uani d . 1 1
H H23A 0.5530 1.4557 0.7396 0.027 Uiso calc R 1 1
H H23B 0.2697 1.4678 0.7390 0.027 Uiso calc R 1 1
C C24 0.3889(6) 1.3964(2) 0.6675(2) 0.0192(7) Uani d . 1 1
C C25 0.1894(6) 1.3917(2) 0.6201(3) 0.0270(8) Uani d . 1 1
H H25 0.0620 1.4341 0.6117 0.032 Uiso calc R 1 1
C C26 0.1718(6) 1.3279(2) 0.5856(2) 0.0272(8) Uani d . 1 1
H H26 0.0332 1.3263 0.5544 0.033 Uiso calc R 1 1
C C27 0.3570(6) 1.2656(2) 0.5963(2) 0.0230(8) Uani d . 1 1
H H27 0.3461 1.2215 0.5723 0.028 Uiso calc R 1 1
C C28 0.5574(6) 1.2685(2) 0.6422(2) 0.0261(8) Uani d . 1 1
H H28 0.6856 1.2266 0.6495 0.031 Uiso calc R 1 1
C C29 0.5706(6) 1.3334(2) 0.6780(2) 0.0235(7) Uani d . 1 1
H H29 0.7077 1.3342 0.7102 0.028 Uiso calc R 1 1
C C31 -0.1718(7) 1.8495(2) 0.3151(2) 0.0286(9) Uani d . 1 1
H H31A -0.1736 1.7897 0.3151 0.043 Uiso calc R 1 1
H H31B -0.1710 1.8905 0.2569 0.043 Uiso calc R 1 1
H H31C -0.3133 1.8620 0.3432 0.043 Uiso calc R 1 1
C C32 0.0519(6) 1.8592(2) 0.3622(2) 0.0173(7) Uani d . 1 1
H H32 0.1942 1.8440 0.3340 0.021 Uiso calc R 1 1
C C33 0.0743(6) 1.9512(2) 0.3631(2) 0.0214(7) Uani d . 1 1
H H33A -0.0604 1.9657 0.3941 0.026 Uiso calc R 1 1
H H33B 0.2228 1.9533 0.3933 0.026 Uiso calc R 1 1
C C34 0.0766(6) 2.0180(2) 0.2751(2) 0.0201(7) Uani d . 1 1
C C35 0.2649(6) 2.0187(2) 0.2217(2) 0.0243(8) Uani d . 1 1
H H35 0.3973 1.9786 0.2420 0.029 Uiso calc R 1 1
C C36 0.2624(7) 2.0769(2) 0.1395(3) 0.0281(8) Uani d . 1 1
H H36 0.3936 2.0767 0.1044 0.034 Uiso calc R 1 1
C C37 0.0690(6) 2.1358(2) 0.1077(2) 0.0244(8) Uani d . 1 1
H H37 0.0669 2.1752 0.0511 0.029 Uiso calc R 1 1
C C38 -0.1205(7) 2.1360(2) 0.1599(2) 0.0252(8) Uani d . 1 1
H H38 -0.2535 2.1757 0.1392 0.030 Uiso calc R 1 1
C C39 -0.1148(6) 2.0778(2) 0.2431(2) 0.0214(7) Uani d . 1 1
H H39 -0.2443 2.0789 0.2786 0.026 Uiso calc R 1 1
C C51 0.6355(6) 1.4427(2) 0.4188(2) 0.0221(7) Uani d . 1 1
H H51A 0.7810 1.4542 0.4438 0.033 Uiso calc R 1 1
H H51B 0.6528 1.3852 0.4131 0.033 Uiso calc R 1 1
H H51C 0.5011 1.4437 0.4551 0.033 Uiso calc R 1 1
C C52 0.5907(5) 1.5130(2) 0.3317(2) 0.0169(6) Uani d . 1 1
H H52 0.7312 1.5129 0.2957 0.020 Uiso calc R 1 1
C C53 0.3662(6) 1.5002(2) 0.2866(2) 0.0210(7) Uani d . 1 1
H H53A 0.2261 1.5023 0.3212 0.025 Uiso calc R 1 1
H H53B 0.3453 1.5488 0.2319 0.025 Uiso calc R 1 1
C C54 0.3771(6) 1.4147(2) 0.2712(2) 0.0199(7) Uani d . 1 1
C C55 0.1915(6) 1.3571(2) 0.2974(2) 0.0270(8) Uani d . 1 1
H H55 0.0617 1.3712 0.3268 0.032 Uiso calc R 1 1
C C56 0.1967(6) 1.2795(2) 0.2806(2) 0.0302(8) Uani d . 1 1
H H56 0.0693 1.2416 0.2980 0.036 Uiso calc R 1 1
C C57 0.3853(6) 1.2574(2) 0.2389(2) 0.0264(8) Uani d . 1 1
H H57 0.3864 1.2053 0.2264 0.032 Uiso calc R 1 1
C C58 0.5734(6) 1.3121(2) 0.2154(2) 0.0234(7) Uani d . 1 1
H H58 0.7063 1.2961 0.1886 0.028 Uiso calc R 1 1
C C59 0.5690(6) 1.3899(2) 0.2307(2) 0.0212(7) Uani d . 1 1
H H59 0.6982 1.4270 0.2134 0.025 Uiso calc R 1 1
C C61 -0.2773(6) 1.8390(2) -0.0155(2) 0.0241(8) Uani d . 1 1
H H61A -0.2662 1.7821 -0.0225 0.036 Uiso calc R 1 1
H H61B -0.2750 1.8855 -0.0708 0.036 Uiso calc R 1 1
H H61C -0.4257 1.8448 0.0126 0.036 Uiso calc R 1 1
C C62 -0.0668(6) 1.8463(2) 0.0380(2) 0.0181(7) Uani d . 1 1
H H62 0.0833 1.8338 0.0120 0.022 Uiso calc R 1 1
C C63 -0.0560(6) 1.9360(2) 0.0462(2) 0.0202(7) Uani d . 1 1
H H63A -0.2022 1.9480 0.0734 0.024 Uiso calc R 1 1
H H63B 0.0807 1.9354 0.0831 0.024 Uiso calc R 1 1
C C64 -0.0316(6) 2.0087(2) -0.0382(2) 0.0187(7) Uani d . 1 1
C C65 0.1685(6) 2.0117(2) -0.0867(3) 0.0257(8) Uani d . 1 1
H H65 0.2927 1.9680 -0.0661 0.031 Uiso calc R 1 1
C C66 0.1908(6) 2.0772(2) -0.1647(3) 0.0265(9) Uani d . 1 1
H H66 0.3303 2.0780 -0.1963 0.032 Uiso calc R 1 1
C C67 0.0122(6) 2.1413(2) -0.1967(3) 0.0222(8) Uani d . 1 1
H H67 0.0275 2.1860 -0.2500 0.027 Uiso calc R 1 1
C C68 -0.1906(6) 2.1390(2) -0.1493(3) 0.0231(8) Uani d . 1 1
H H68 -0.3157 2.1821 -0.1708 0.028 Uiso calc R 1 1
C C69 -0.2120(6) 2.0741(2) -0.0708(2) 0.0219(8) Uani d . 1 1
H H69 -0.3504 2.0740 -0.0388 0.026 Uiso calc R 1 1

loop_
_atom_site_aniso_label
_atom_site_aniso_U_11
_atom_site_aniso_U_22
_atom_site_aniso_U_33
_atom_site_aniso_U_12
_atom_site_aniso_U_13
_atom_site_aniso_U_23
Cl1 0.0149(4) 0.0286(4) 0.0238(4) -0.0002(3) 0.0020(3) -0.0123(4)
Cl2 0.0184(4) 0.0175(4) 0.0292(5) -0.0041(3) -0.0007(3) -0.0042(4)
Cl3 0.0159(4) 0.0193(4) 0.0221(4) -0.0018(3) 0.0022(3) -0.0074(3)
Cl4 0.0146(3) 0.0194(4) 0.0205(4) 0.0010(3) -0.0025(3) -0.0038(4)
Cl5 0.0218(4) 0.0171(4) 0.0239(4) -0.0034(3) 0.0064(3) -0.0067(4)
Cl6 0.0176(4) 0.0209(4) 0.0259(4) -0.0021(3) 0.0013(3) -0.0065(4)
N1 0.0214(14) 0.0191(14) 0.0227(16) 0.0005(11) 0.0057(12) -0.0092(13)
N2 0.0184(14) 0.0227(15) 0.0293(17) -0.0036(11) 0.0017(12) -0.0104(13)
N3 0.0147(13) 0.0219(14) 0.0170(14) -0.0023(11) 0.0035(11) -0.0075(12)
N4 0.0147(13) 0.0175(14) 0.0252(16) -0.0031(10) -0.0018(12) -0.0083(12)
N5 0.0137(13) 0.0159(13) 0.0195(14) -0.0023(10) -0.0036(11) -0.0028(11)
N6 0.0137(13) 0.0166(13) 0.0226(15) 0.0022(10) -0.0021(11) -0.0053(12)
C1 0.032(2) 0.028(2) 0.034(2) -0.0059(16) 0.0145(18) -0.0135(18)
C2 0.0263(18) 0.0133(15) 0.0204(18) -0.0026(13) 0.0025(14) -0.0047(14)
C3 0.0308(19) 0.0196(17) 0.0169(17) 0.0021(14) 0.0065(14) -0.0055(14)
C4 0.0230(18) 0.0187(17) 0.0184(18) -0.0029(14) 0.0075(15) -0.0054(14)
C5 0.0167(16) 0.0210(17) 0.0236(19) 0.0006(13) 0.0034(14) -0.0030(15)
C6 0.0200(17) 0.0263(19) 0.0244(19) -0.0064(14) 0.0043(14) -0.0094(16)
C7 0.0276(18) 0.0171(17) 0.026(2) -0.0047(14) 0.0118(16) -0.0115(15)
C8 0.0225(18) 0.0213(18) 0.030(2) 0.0026(14) 0.0007(16) -0.0103(16)
C9 0.0218(17) 0.0197(17) 0.0224(19) -0.0027(14) 0.0014(15) -0.0067(15)
C11 0.052(3) 0.022(2) 0.042(3) -0.0041(18) 0.003(2) -0.0064(19)
C12 0.0269(19) 0.035(2) 0.0187(18) -0.0052(15) -0.0022(14) -0.0008(16)
C13 0.0233(18) 0.036(2) 0.028(2) -0.0033(15) 0.0006(15) -0.0084(17)
C14 0.0292(19) 0.032(2) 0.0250(19) -0.0063(15) 0.0063(15) -0.0074(16)
C15 0.050(3) 0.045(3) 0.039(2) -0.022(2) -0.018(2) 0.001(2)
C16 0.065(3) 0.034(2) 0.045(3) -0.024(2) -0.017(2) -0.004(2)
C17 0.047(2) 0.0264(19) 0.029(2) 0.0000(16) -0.0053(17) -0.0091(16)
C18 0.036(2) 0.0252(19) 0.046(2) 0.0041(15) -0.0166(18) -0.0090(18)
C19 0.036(2) 0.0243(19) 0.044(2) -0.0054(16) -0.0046(18) -0.0087(18)
C21 0.0243(18) 0.0213(18) 0.0258(19) -0.0052(14) 0.0102(15) -0.0089(15)
C22 0.0164(15) 0.0149(15) 0.0163(16) 0.0003(12) 0.0004(13) -0.0063(13)
C23 0.0258(17) 0.0212(17) 0.0195(18) -0.0011(13) 0.0060(14) -0.0052(15)
C24 0.0252(17) 0.0140(15) 0.0161(16) -0.0050(12) 0.0053(14) -0.0020(13)
C25 0.0191(17) 0.0233(18) 0.035(2) 0.0036(14) -0.0019(16) -0.0069(17)
C26 0.0180(17) 0.0275(19) 0.034(2) -0.0032(14) -0.0056(15) -0.0077(17)
C27 0.0261(18) 0.0172(17) 0.024(2) -0.0054(14) 0.0044(15) -0.0044(15)
C28 0.0272(18) 0.0183(17) 0.031(2) 0.0024(14) -0.0023(16) -0.0065(16)
C29 0.0214(17) 0.0222(17) 0.0235(18) 0.0033(13) -0.0071(15) -0.0042(15)
C31 0.0279(19) 0.029(2) 0.027(2) -0.0052(16) -0.0126(16) -0.0062(17)
C32 0.0166(15) 0.0174(16) 0.0160(16) 0.0004(12) -0.0020(14) -0.0034(14)
C33 0.0229(17) 0.0184(17) 0.0240(19) 0.0016(13) -0.0013(14) -0.0091(14)
C34 0.0237(17) 0.0141(16) 0.0232(19) -0.0033(13) -0.0020(15) -0.0072(15)
C35 0.0197(17) 0.0196(18) 0.031(2) 0.0003(14) -0.0020(15) -0.0051(16)
C36 0.0265(19) 0.0261(19) 0.031(2) -0.0034(15) 0.0041(16) -0.0087(17)
C37 0.0303(19) 0.0176(17) 0.024(2) -0.0077(14) 0.0029(16) -0.0051(15)
C38 0.0291(19) 0.0161(17) 0.029(2) 0.0020(14) -0.0066(16) -0.0070(15)
C39 0.0215(17) 0.0181(17) 0.0256(19) 0.0027(13) 0.0030(14) -0.0093(15)
C51 0.0283(18) 0.0178(16) 0.0175(17) 0.0020(13) -0.0015(14) -0.0030(14)
C52 0.0154(15) 0.0163(15) 0.0186(16) 0.0002(12) 0.0015(12) -0.0060(13)
C53 0.0213(16) 0.0190(16) 0.0238(18) 0.0003(12) -0.0024(13) -0.0089(14)
C54 0.0198(16) 0.0241(17) 0.0138(15) 0.0016(13) -0.0068(13) -0.0044(13)
C55 0.0155(16) 0.030(2) 0.038(2) 0.0026(14) -0.0013(15) -0.0166(17)
C56 0.0223(18) 0.0277(19) 0.043(2) -0.0042(14) -0.0064(16) -0.0151(18)
C57 0.0308(19) 0.0200(17) 0.030(2) 0.0026(14) -0.0103(16) -0.0118(15)
C58 0.0292(17) 0.0209(16) 0.0196(17) 0.0050(13) -0.0034(14) -0.0074(14)
C59 0.0231(16) 0.0242(17) 0.0160(16) -0.0005(13) -0.0016(13) -0.0067(14)
C61 0.0254(18) 0.0212(18) 0.0227(19) -0.0039(14) -0.0039(15) -0.0038(15)
C62 0.0202(16) 0.0149(16) 0.0173(17) 0.0004(12) -0.0047(14) -0.0033(13)
C63 0.0266(18) 0.0129(16) 0.0189(17) 0.0009(13) -0.0033(14) -0.0032(13)
C64 0.0205(16) 0.0107(15) 0.0245(19) 0.0004(12) -0.0031(15) -0.0056(14)
C65 0.0183(17) 0.0172(17) 0.036(2) 0.0031(13) -0.0027(16) -0.0028(16)
C66 0.0209(18) 0.0183(18) 0.039(2) -0.0041(13) 0.0080(16) -0.0077(16)
C67 0.0259(19) 0.0143(17) 0.024(2) -0.0054(13) 0.0019(15) -0.0033(15)
C68 0.0200(17) 0.0156(17) 0.030(2) 0.0054(13) -0.0030(15) -0.0048(15)
C69 0.0218(17) 0.0144(16) 0.030(2) -0.0026(13) 0.0062(15) -0.0081(15)

loop_
_atom_type_symbol
_atom_type_description
_atom_type_scat_dispersion_real
_atom_type_scat_dispersion_imag
_atom_type_scat_source
Cl Cl 0.1484 0.1585 'International Tables Vol C Tables 4.2.6.8 and 6.1.1.4'
N N 0.0061 0.0033 'International Tables Vol C Tables 4.2.6.8 and 6.1.1.4'
C C 0.0033 0.0016 'International Tables Vol C Tables 4.2.6.8 and 6.1.1.4'
H H 0.0000 0.0000 'International Tables Vol C Tables 4.2.6.8 and 6.1.1.4'

loop_
_geom_angle_atom_site_label_1
_geom_angle_atom_site_label_2
_geom_angle_atom_site_label_3
_geom_angle
C2 N1 H1A 109.5
C2 N1 H1B 109.5
H1A N1 H1B 109.5
C2 N1 H1C 109.5
H1A N1 H1C 109.5
H1B N1 H1C 109.5
C12 N2 H2A 109.5
C12 N2 H2B 109.5
H2A N2 H2B 109.5
C12 N2 H2C 109.5
H2A N2 H2C 109.5
H2B N2 H2C 109.5
C22 N3 H3A 109.5
C22 N3 H3B 109.5
H3A N3 H3B 109.5
C22 N3 H3C 109.5
H3A N3 H3C 109.5
H3B N3 H3C 109.5
C32 N4 H4A 109.5
C32 N4 H4B 109.5
H4A N4 H4B 109.5
C32 N4 H4C 109.5
H4A N4 H4C 109.5
H4B N4 H4C 109.5
C52 N5 H5A 109.5
C52 N5 H5B 109.5
H5A N5 H5B 109.5
C52 N5 H5C 109.5
H5A N5 H5C 109.5
H5B N5 H5C 109.5
C62 N6 H6A 109.5
C62 N6 H6B 109.5
H6A N6 H6B 109.5
C62 N6 H6C 109.5
H6A N6 H6C 109.5
H6B N6 H6C 109.5
C2 C1 H1D 109.5
C2 C1 H1E 109.5
H1D C1 H1E 109.5
C2 C1 H1F 109.5
H1D C1 H1F 109.5
H1E C1 H1F 109.5
C1 C2 N1 107.8(3)
C1 C2 C3 114.1(3)
N1 C2 C3 108.1(3)
C1 C2 H2 108.9
N1 C2 H2 108.9
C3 C2 H2 108.9
C4 C3 C2 112.0(3)
C4 C3 H3D 109.2
C2 C3 H3D 109.2
C4 C3 H3E 109.2
C2 C3 H3E 109.2
H3D C3 H3E 107.9
C5 C4 C9 118.6(3)
C5 C4 C3 121.1(3)
C9 C4 C3 120.2(3)
C4 C5 C6 120.5(3)
C4 C5 H5 119.7
C6 C5 H5 119.7
C5 C6 C7 120.4(3)
C5 C6 H6 119.8
C7 C6 H6 119.8
C8 C7 C6 119.2(4)
C8 C7 H7 120.4
C6 C7 H7 120.4
C7 C8 C9 120.9(3)
C7 C8 H8 119.6
C9 C8 H8 119.6
C8 C9 C4 120.5(3)
C8 C9 H9 119.8
C4 C9 H9 119.8
C12 C11 H11A 109.5
C12 C11 H11B 109.5
H11A C11 H11B 109.5
C12 C11 H11C 109.5
H11A C11 H11C 109.5
H11B C11 H11C 109.5
C11 C12 C13 113.4(3)
C11 C12 N2 109.1(3)
C13 C12 N2 110.1(3)
C11 C12 H12 108.0
C13 C12 H12 108.0
N2 C12 H12 108.0
C12 C13 C14 110.6(3)
C12 C13 H13A 109.5
C14 C13 H13A 109.5
C12 C13 H13B 109.5
C14 C13 H13B 109.5
H13A C13 H13B 108.1
C15 C14 C19 118.5(4)
C15 C14 C13 121.3(4)
C19 C14 C13 120.2(3)
C16 C15 C14 120.3(4)
C16 C15 H15 119.9
C14 C15 H15 119.9
C15 C16 C17 121.0(4)
C15 C16 H16 119.5
C17 C16 H16 119.5
C18 C17 C16 119.5(4)
C18 C17 H17 120.2
C16 C17 H17 120.2
C17 C18 C19 120.1(4)
C17 C18 H18 120.0
C19 C18 H18 120.0
C18 C19 C14 120.6(4)
C18 C19 H19 119.7
C14 C19 H19 119.7
C22 C21 H21A 109.5
C22 C21 H21B 109.5
H21A C21 H21B 109.5
C22 C21 H21C 109.5
H21A C21 H21C 109.5
H21B C21 H21C 109.5
N3 C22 C21 108.4(3)
N3 C22 C23 109.1(3)
C21 C22 C23 113.6(3)
N3 C22 H22 108.5
C21 C22 H22 108.5
C23 C22 H22 108.5
C24 C23 C22 112.2(3)
C24 C23 H23A 109.2
C22 C23 H23A 109.2
C24 C23 H23B 109.2
C22 C23 H23B 109.2
H23A C23 H23B 107.9
C29 C24 C25 116.9(3)
C29 C24 C23 121.3(3)
C25 C24 C23 121.8(3)
C26 C25 C24 122.3(3)
C26 C25 H25 118.8
C24 C25 H25 118.8
C25 C26 C27 119.9(3)
C25 C26 H26 120.0
C27 C26 H26 120.0
C28 C27 C26 119.4(4)
C28 C27 H27 120.3
C26 C27 H27 120.3
C27 C28 C29 119.8(3)
C27 C28 H28 120.1
C29 C28 H28 120.1
C24 C29 C28 121.7(3)
C24 C29 H29 119.2
C28 C29 H29 119.2
C32 C31 H31A 109.5
C32 C31 H31B 109.5
H31A C31 H31B 109.5
C32 C31 H31C 109.5
H31A C31 H31C 109.5
H31B C31 H31C 109.5
N4 C32 C33 110.3(3)
N4 C32 C31 107.9(3)
C33 C32 C31 113.3(3)
N4 C32 H32 108.4
C33 C32 H32 108.4
C31 C32 H32 108.4
C34 C33 C32 111.7(3)
C34 C33 H33A 109.3
C32 C33 H33A 109.3
C34 C33 H33B 109.3
C32 C33 H33B 109.3
H33A C33 H33B 107.9
C35 C34 C39 117.8(3)
C35 C34 C33 120.8(3)
C39 C34 C33 121.2(3)
C36 C35 C34 121.1(3)
C36 C35 H35 119.4
C34 C35 H35 119.4
C35 C36 C37 120.6(3)
C35 C36 H36 119.7
C37 C36 H36 119.7
C38 C37 C36 119.1(4)
C38 C37 H37 120.4
C36 C37 H37 120.4
C37 C38 C39 119.8(3)
C37 C38 H38 120.1
C39 C38 H38 120.1
C34 C39 C38 121.5(3)
C34 C39 H39 119.3
C38 C39 H39 119.3
C52 C51 H51A 109.5
C52 C51 H51B 109.5
H51A C51 H51B 109.5
C52 C51 H51C 109.5
H51A C51 H51C 109.5
H51B C51 H51C 109.5
N5 C52 C51 107.9(3)
N5 C52 C53 108.6(2)
C51 C52 C53 113.5(3)
N5 C52 H52 108.9
C51 C52 H52 108.9
C53 C52 H52 108.9
C54 C53 C52 112.6(3)
C54 C53 H53A 109.1
C52 C53 H53A 109.1
C54 C53 H53B 109.1
C52 C53 H53B 109.1
H53A C53 H53B 107.8
C59 C54 C55 117.7(3)
C59 C54 C53 121.9(3)
C55 C54 C53 120.4(3)
C56 C55 C54 120.6(3)
C56 C55 H55 119.7
C54 C55 H55 119.7
C57 C56 C55 120.6(3)
C57 C56 H56 119.7
C55 C56 H56 119.7
C56 C57 C58 119.4(3)
C56 C57 H57 120.3
C58 C57 H57 120.3
C59 C58 C57 120.6(3)
C59 C58 H58 119.7
C57 C58 H58 119.7
C58 C59 C54 121.1(3)
C58 C59 H59 119.5
C54 C59 H59 119.5
C62 C61 H61A 109.5
C62 C61 H61B 109.5
H61A C61 H61B 109.5
C62 C61 H61C 109.5
H61A C61 H61C 109.5
H61B C61 H61C 109.5
N6 C62 C61 108.3(3)
N6 C62 C63 108.9(3)
C61 C62 C63 113.5(3)
N6 C62 H62 108.7
C61 C62 H62 108.7
C63 C62 H62 108.7
C64 C63 C62 112.7(3)
C64 C63 H63A 109.1
C62 C63 H63A 109.1
C64 C63 H63B 109.1
C62 C63 H63B 109.1
H63A C63 H63B 107.8
C65 C64 C69 117.7(3)
C65 C64 C63 121.0(3)
C69 C64 C63 121.3(3)
C64 C65 C66 121.4(3)
C64 C65 H65 119.3
C66 C65 H65 119.3
C67 C66 C65 120.7(4)
C67 C66 H66 119.7
C65 C66 H66 119.7
C66 C67 C68 118.7(4)
C66 C67 H67 120.6
C68 C67 H67 120.6
C69 C68 C67 120.7(3)
C69 C68 H68 119.7
C67 C68 H68 119.7
C68 C69 C64 120.8(3)
C68 C69 H69 119.6
C64 C69 H69 119.6

loop_
_geom_bond_atom_site_label_1
_geom_bond_atom_site_label_2
_geom_bond_distance
N1 C2 1.515(4)
N1 H1A 0.9100
N1 H1B 0.9100
N1 H1C 0.9100
N2 C12 1.531(5)
N2 H2A 0.9100
N2 H2B 0.9100
N2 H2C 0.9100
N3 C22 1.494(4)
N3 H3A 0.9100
N3 H3B 0.9100
N3 H3C 0.9100
N4 C32 1.497(4)
N4 H4A 0.9100
N4 H4B 0.9100
N4 H4C 0.9100
N5 C52 1.508(4)
N5 H5A 0.9100
N5 H5B 0.9100
N5 H5C 0.9100
N6 C62 1.495(4)
N6 H6A 0.9100
N6 H6B 0.9100
N6 H6C 0.9100
C1 C2 1.505(5)
C1 H1D 0.9800
C1 H1E 0.9800
C1 H1F 0.9800
C2 C3 1.537(4)
C2 H2 1.0000
C3 C4 1.514(5)
C3 H3D 0.9900
C3 H3E 0.9900
C4 C5 1.390(5)
C4 C9 1.404(5)
C5 C6 1.391(5)
C5 H5 0.9500
C6 C7 1.394(5)
C6 H6 0.9500
C7 C8 1.378(6)
C7 H7 0.9500
C8 C9 1.382(5)
C8 H8 0.9500
C9 H9 0.9500
C11 C12 1.504(5)
C11 H11A 0.9800
C11 H11B 0.9800
C11 H11C 0.9800
C12 C13 1.521(5)
C12 H12 1.0000
C13 C14 1.543(5)
C13 H13A 0.9900
C13 H13B 0.9900
C14 C15 1.385(5)
C14 C19 1.393(5)
C15 C16 1.370(6)
C15 H15 0.9500
C16 C17 1.374(6)
C16 H16 0.9500
C17 C18 1.369(5)
C17 H17 0.9500
C18 C19 1.380(5)
C18 H18 0.9500
C19 H19 0.9500
C21 C22 1.511(5)
C21 H21A 0.9800
C21 H21B 0.9800
C21 H21C 0.9800
C22 C23 1.542(4)
C22 H22 1.0000
C23 C24 1.505(5)
C23 H23A 0.9900
C23 H23B 0.9900
C24 C29 1.385(5)
C24 C25 1.403(5)
C25 C26 1.374(5)
C25 H25 0.9500
C26 C27 1.391(5)
C26 H26 0.9500
C27 C28 1.385(5)
C27 H27 0.9500
C28 C29 1.403(5)
C28 H28 0.9500
C29 H29 0.9500
C31 C32 1.537(5)
C31 H31A 0.9800
C31 H31B 0.9800
C31 H31C 0.9800
C32 C33 1.525(4)
C32 H32 1.0000
C33 C34 1.511(5)
C33 H33A 0.9900
C33 H33B 0.9900
C34 C35 1.394(5)
C34 C39 1.395(5)
C35 C36 1.385(5)
C35 H35 0.9500
C36 C37 1.395(5)
C36 H36 0.9500
C37 C38 1.389(5)
C37 H37 0.9500
C38 C39 1.397(5)
C38 H38 0.9500
C39 H39 0.9500
C51 C52 1.534(4)
C51 H51A 0.9800
C51 H51B 0.9800
C51 H51C 0.9800
C52 C53 1.539(4)
C52 H52 1.0000
C53 C54 1.511(5)
C53 H53A 0.9900
C53 H53B 0.9900
C54 C59 1.401(5)
C54 C55 1.408(5)
C55 C56 1.397(5)
C55 H55 0.9500
C56 C57 1.381(5)
C56 H56 0.9500
C57 C58 1.388(5)
C57 H57 0.9500
C58 C59 1.388(5)
C58 H58 0.9500
C59 H59 0.9500
C61 C62 1.528(5)
C61 H61A 0.9800
C61 H61B 0.9800
C61 H61C 0.9800
C62 C63 1.529(4)
C62 H62 1.0000
C63 C64 1.518(5)
C63 H63A 0.9900
C63 H63B 0.9900
C64 C65 1.389(5)
C64 C69 1.403(5)
C65 C66 1.391(5)
C65 H65 0.9500
C66 C67 1.382(5)
C66 H66 0.9500
C67 C68 1.392(5)
C67 H67 0.9500
C68 C69 1.392(5)
C68 H68 0.9500
C69 H69 0.9500

loop_
_geom_hbond_atom_site_label_D
_geom_hbond_atom_site_label_H
_geom_hbond_atom_site_label_A
_geom_hbond_site_symmetry_A
_geom_hbond_distance_DH
_geom_hbond_distance_HA
_geom_hbond_distance_DA
_geom_hbond_angle_DHA
N1 H1A Cl5 1_556 0.91 2.40 3.304(3) 171.2
N1 H1B Cl5 1_456 0.91 2.27 3.177(3) 171.3
N1 H1C Cl6 1_556 0.91 2.28 3.181(3) 168.7
N2 H2A Cl6 1_656 0.91 2.27 3.179(3) 174.4
N2 H2B Cl1 1_655 0.91 2.43 3.215(3) 145.0
N2 H2C Cl6 1_556 0.91 2.37 3.233(3) 158.0
N3 H3A Cl1 1_655 0.91 2.28 3.151(3) 158.9
N3 H3B Cl1 . 0.91 2.22 3.118(3) 167.9
N3 H3C Cl2 . 0.91 2.27 3.171(3) 169.2
N4 H4A Cl2 . 0.91 2.25 3.149(3) 167.9
N4 H4B Cl3 . 0.91 2.26 3.164(3) 172.3
N4 H4C Cl2 1_455 0.91 2.37 3.271(3) 170.6
N5 H5A Cl3 . 0.91 2.27 3.159(3) 165.2
N5 H5B Cl4 . 0.91 2.36 3.196(3) 153.4
N5 H5C Cl3 1_655 0.91 2.33 3.233(3) 169.8
N6 H6A Cl4 . 0.91 2.22 3.117(3) 166.8
N6 H6B Cl5 1_455 0.91 2.27 3.168(3) 169.4
N6 H6C Cl4 1_455 0.91 2.29 3.158(3) 160.7

loop_
_geom_torsion_atom_site_label_1
_geom_torsion_atom_site_label_2
_geom_torsion_atom_site_label_3
_geom_torsion_atom_site_label_4
_geom_torsion
_geom_torsion_publ_flag
C1 C2 C3 C4 -57.2(4) ?
N1 C2 C3 C4 -177.0(3) y
C2 C3 C4 C5 -69.3(4) y
C2 C3 C4 C9 106.9(4) y
C9 C4 C5 C6 1.0(5) ?
C3 C4 C5 C6 177.3(3) ?
C4 C5 C6 C7 -0.4(5) ?
C5 C6 C7 C8 0.1(6) ?
C6 C7 C8 C9 -0.5(6) ?
C7 C8 C9 C4 1.2(6) ?
C5 C4 C9 C8 -1.4(5) ?
C3 C4 C9 C8 -177.7(3) ?
C11 C12 C13 C14 -60.7(4) ?
N2 C12 C13 C14 176.7(3) y
C12 C13 C14 C15 115.4(4) y
C12 C13 C14 C19 -61.9(5) y
C19 C14 C15 C16 -0.4(7) ?
C13 C14 C15 C16 -177.8(5) ?
C14 C15 C16 C17 0.1(8) ?
C15 C16 C17 C18 1.6(8) ?
C16 C17 C18 C19 -3.0(7) ?
C17 C18 C19 C14 2.8(7) ?
C15 C14 C19 C18 -1.1(6) ?
C13 C14 C19 C18 176.3(4) ?
N3 C22 C23 C24 177.6(3) y
C21 C22 C23 C24 -61.3(4) y
C22 C23 C24 C29 113.2(4) y
C22 C23 C24 C25 -65.1(4) ?
C29 C24 C25 C26 0.2(5) ?
C23 C24 C25 C26 178.6(3) ?
C24 C25 C26 C27 -0.7(6) ?
C25 C26 C27 C28 0.3(6) ?
C26 C27 C28 C29 0.6(5) ?
C25 C24 C29 C28 0.7(5) ?
C23 C24 C29 C28 -177.7(3) ?
C27 C28 C29 C24 -1.1(6) ?
N4 C32 C33 C34 -179.0(3) y
C31 C32 C33 C34 -57.9(4) y
C32 C33 C34 C35 -66.7(4) ?
C32 C33 C34 C39 109.7(4) y
C39 C34 C35 C36 0.1(5) ?
C33 C34 C35 C36 176.6(3) ?
C34 C35 C36 C37 -0.8(6) ?
C35 C36 C37 C38 0.7(6) ?
C36 C37 C38 C39 0.1(5) ?
C35 C34 C39 C38 0.7(5) ?
C33 C34 C39 C38 -175.8(3) ?
C37 C38 C39 C34 -0.8(5) ?
N5 C52 C53 C54 179.3(3) y
C51 C52 C53 C54 -60.8(4) ?
C52 C53 C54 C59 -52.7(4) y
C52 C53 C54 C55 127.5(3) y
C59 C54 C55 C56 -2.2(5) ?
C53 C54 C55 C56 177.6(3) ?
C54 C55 C56 C57 0.8(6) ?
C55 C56 C57 C58 1.5(6) ?
C56 C57 C58 C59 -2.4(5) ?
C57 C58 C59 C54 1.0(5) ?
C55 C54 C59 C58 1.3(5) ?
C53 C54 C59 C58 -178.5(3) ?
N6 C62 C63 C64 178.6(3) y
C61 C62 C63 C64 -60.7(4) ?
C62 C63 C64 C65 -63.9(4) y
C62 C63 C64 C69 114.7(4) y
C69 C64 C65 C66 0.3(5) ?
C63 C64 C65 C66 179.0(3) ?
C64 C65 C66 C67 -0.6(6) ?
C65 C66 C67 C68 0.1(6) ?
C66 C67 C68 C69 0.8(6) ?
C67 C68 C69 C64 -1.1(6) ?
C65 C64 C69 C68 0.5(5) ?
C63 C64 C69 C68 -178.1(3) ?

_cod_database_fobs_code 2020110
